data_4301772
loop_
_publ_author_name
'Ashis K. Patra'
'Tuhin Bhowmick'
'Sovan Roy'
'Suryanarayanarao Ramakumar'
'Akhil R. Chakravarty'

_publ_contact_author_address
;Department of Inorganic and Physical Chemistry 
Indian Institute of Science
Bangalore 560 012. INDIA
;
_publ_contact_author_email arc@ipc.iisc.ernet.in
_publ_contact_author_fax 91-080-23600683
_publ_contact_author_name 'Prof. A. R. Chakravarty'
_publ_contact_author_phone 91-080-22932533
_publ_section_title
;
Copper(II) Complexes ofl-Arginine as Netropsin Mimics Showing DNA Cleavage
Activity in Red Light
;
_journal_name_full 'Inorganic Chemistry'
_journal_page_first 2932
_journal_page_last 2943
_journal_paper_doi 10.1021/ic8017425
_journal_volume 48
_journal_year 2009
_chemical_absolute_configuration rm
_chemical_formula_moiety 'C18 H27 Cl2 Cu N6 O4.5'
_chemical_formula_sum 'C18 H27 Cl2 Cu N6 O4.5'
_chemical_formula_weight 533.90
_chemical_name_systematic
;
 ?
;
_space_group_IT_number 1
_symmetry_cell_setting triclinic
_symmetry_space_group_name_Hall 'P 1'
_symmetry_space_group_name_H-M 'P 1'
_atom_sites_solution_hydrogens geom
_atom_sites_solution_primary direct
_atom_sites_solution_secondary difmap
_audit_creation_method SHELXL-97
_cell_angle_alpha 94.599(9)
_cell_angle_beta 104.701(9)
_cell_angle_gamma 101.002(9)
_cell_formula_units_Z 4
_cell_length_a 10.359(6)
_cell_length_b 12.437(7)
_cell_length_c 18.888(11)
_cell_measurement_temperature 293(2)
_cell_volume 2289(2)
_computing_cell_refinement 'Bruker Smart'
_computing_data_collection 'Bruker Smart'
_computing_data_reduction 'Bruker Saint'
_computing_molecular_graphics 'Ortep-3 for Windows (Farrugia, 1997)'
_computing_publication_material 'WinGX publication routines (Farrugia, 1999)'
_computing_structure_refinement 'SHELXL-97 (Sheldrick, 1997)'
_computing_structure_solution 'SHELXS-97 (Sheldrick, 1997)'
_diffrn_ambient_temperature 293(2)
_diffrn_detector_area_resol_mean 0.3
_diffrn_measured_fraction_theta_full 0.995
_diffrn_measured_fraction_theta_max 0.995
_diffrn_measurement_device_type 'Bruker Smart CCD Area Detector'
_diffrn_measurement_method 'omega scans'
_diffrn_radiation_monochromator graphite
_diffrn_radiation_source 'fine-focus sealed tube'
_diffrn_radiation_type MoK\a
_diffrn_radiation_wavelength 0.71073
_diffrn_reflns_av_R_equivalents 0.0318
_diffrn_reflns_av_sigmaI/netI 0.0589
_diffrn_reflns_limit_h_max 12
_diffrn_reflns_limit_h_min -12
_diffrn_reflns_limit_k_max 15
_diffrn_reflns_limit_k_min -15
_diffrn_reflns_limit_l_max 23
_diffrn_reflns_limit_l_min -23
_diffrn_reflns_number 23608
_diffrn_reflns_theta_full 26.00
_diffrn_reflns_theta_max 26.00
_diffrn_reflns_theta_min 1.89
_exptl_absorpt_coefficient_mu 1.227
_exptl_absorpt_correction_T_max 0.9082
_exptl_absorpt_correction_T_min 0.7914
_exptl_absorpt_correction_type empirical
_exptl_absorpt_process_details SADABS(Sheldrick,1997)
_exptl_crystal_colour blue
_exptl_crystal_density_diffrn 1.549
_exptl_crystal_density_method 'not measured'
_exptl_crystal_description rectangle
_exptl_crystal_F_000 1104
_exptl_crystal_size_max 0.20
_exptl_crystal_size_mid 0.15
_exptl_crystal_size_min 0.08
_refine_diff_density_max 0.934
_refine_diff_density_min -0.532
_refine_diff_density_rms 0.087
_refine_ls_abs_structure_details 'Flack H D (1983), Acta Cryst. A39, 876-881'
_refine_ls_abs_structure_Flack 0.000(12)
_refine_ls_extinction_method none
_refine_ls_goodness_of_fit_ref 1.025
_refine_ls_hydrogen_treatment constr
_refine_ls_matrix_type full
_refine_ls_number_parameters 1136
_refine_ls_number_reflns 17447
_refine_ls_number_restraints 3
_refine_ls_restrained_S_all 1.025
_refine_ls_R_factor_all 0.0588
_refine_ls_R_factor_gt 0.0454
_refine_ls_shift/su_max 0.055
_refine_ls_shift/su_mean 0.006
_refine_ls_structure_factor_coef Fsqd
_refine_ls_weighting_details 'calc w=1/[\s^2^(Fo^2^)+(0.0789P)^2^+0.0000P] where P=(Fo^2^+2Fc^2^)/3'
_refine_ls_weighting_scheme calc
_refine_ls_wR_factor_gt 0.1226
_refine_ls_wR_factor_ref 0.1326
_reflns_number_gt 14046
_reflns_number_total 17447
_reflns_threshold_expression >2sigma(I)
_cod_data_source_file ic8017425_si_001.cif
_cod_data_source_block arc1
_cod_depositor_comments
;
The following automatic conversions were performed:
'_symmetry_cell_setting' value 'Triclinic' changed to 'triclinic'
according to '/home/saulius/struct/CIF-dictionaries/cif_core.dic'
dictionary named 'cif_core.dic' version 2.4.1 from 2010-06-29.

Automatic conversion script
Id: cif_fix_enum 1527 2010-12-29 10:47:43Z saulius 
;
_cod_database_code 4301772

loop_
_symmetry_equiv_pos_as_xyz
'x, y, z'

loop_
_atom_site_label
_atom_site_type_symbol
_atom_site_fract_x
_atom_site_fract_y
_atom_site_fract_z
_atom_site_U_iso_or_equiv
_atom_site_adp_type
_atom_site_occupancy
_atom_site_symmetry_multiplicity
_atom_site_calc_flag
_atom_site_refinement_flags
_atom_site_disorder_assembly
_atom_site_disorder_group
Cu1 Cu 0.91993(6) 1.02312(6) 0.53715(4) 0.0330(2) Uani 1 1 d . . .
Cu2 Cu 0.10358(6) 0.16083(5) 0.23240(4) 0.0322(2) Uani 1 1 d . . .
Cu3 Cu 0.46543(6) 1.02947(5) 0.05333(4) 0.03046(19) Uani 1 1 d . . .
Cu4 Cu 0.55699(6) 0.15142(6) 0.71989(4) 0.0319(2) Uani 1 1 d . . .
Cl1 Cl 0.94996(17) 1.13794(15) 0.65759(9) 0.0418(4) Uani 1 1 d . . .
Cl2 Cl 0.07039(17) 0.03960(15) 0.11467(9) 0.0416(4) Uani 1 1 d . . .
Cl3 Cl 0.49990(17) 1.16617(15) 0.17261(9) 0.0386(4) Uani 1 1 d . . .
Cl4 Cl 0.52307(17) 0.01318(14) 0.60159(9) 0.0387(4) Uani 1 1 d . . .
Cl5 Cl 0.74363(19) 0.57113(17) 0.39451(11) 0.0526(5) Uani 1 1 d . . .
Cl6 Cl 0.27906(19) 0.61670(17) 0.38233(11) 0.0530(5) Uani 1 1 d . . .
Cl7 Cl 0.9553(2) 0.39582(19) 0.83756(12) 0.0579(5) Uani 1 1 d . . .
Cl8 Cl 0.0596(2) 0.7899(2) 0.93409(12) 0.0567(5) Uani 1 1 d . . .
N1 N 0.8161(6) 1.1241(5) 0.4768(3) 0.0362(14) Uani 1 1 d . . .
N2 N 1.0743(5) 1.1096(4) 0.5056(3) 0.0302(12) Uani 1 1 d . . .
N3 N 0.7595(6) 0.9024(5) 0.5395(3) 0.0376(13) Uani 1 1 d . . .
H3A H 0.7081 0.9298 0.5652 0.045 Uiso 1 1 calc R . .
H3B H 0.7069 0.8769 0.4932 0.045 Uiso 1 1 calc R . .
N4 N 0.4633(6) 0.7114(6) 0.7180(3) 0.0494(16) Uani 1 1 d . . .
H4 H 0.4678 0.6573 0.7435 0.059 Uiso 1 1 calc R . .
N5 N 0.3204(7) 0.8079(5) 0.6463(4) 0.0507(16) Uani 1 1 d . . .
H5A H 0.2400 0.8206 0.6301 0.061 Uiso 1 1 calc R . .
H5B H 0.3882 0.8444 0.6335 0.061 Uiso 1 1 calc R . .
N6 N 0.2342(6) 0.6772(6) 0.7099(4) 0.0505(16) Uani 1 1 d . . .
H6A H 0.1544 0.6906 0.6933 0.061 Uiso 1 1 calc R . .
H6B H 0.2455 0.6278 0.7389 0.061 Uiso 1 1 calc R . .
N7 N -0.0533(6) 0.0763(5) 0.2648(3) 0.0333(13) Uani 1 1 d . . .
N8 N 0.2060(6) 0.0616(5) 0.2952(3) 0.0318(13) Uani 1 1 d . . .
N9 N 0.2601(5) 0.2729(4) 0.2213(3) 0.0315(11) Uani 1 1 d . . .
H9A H 0.3043 0.3150 0.2649 0.038 Uiso 1 1 calc R . .
H9B H 0.3196 0.2391 0.2060 0.038 Uiso 1 1 calc R . .
N10 N 0.5495(6) 0.4624(5) 0.0615(3) 0.0390(13) Uani 1 1 d . . .
H10A H 0.5371 0.5055 0.0281 0.047 Uiso 1 1 calc R . .
N11 N 0.7742(6) 0.5006(5) 0.0628(4) 0.0446(15) Uani 1 1 d . . .
H11A H 0.7582 0.5472 0.0322 0.053 Uiso 1 1 calc R . .
H11B H 0.8556 0.4898 0.0784 0.053 Uiso 1 1 calc R . .
N12 N 0.7011(6) 0.3741(5) 0.1335(3) 0.0443(14) Uani 1 1 d . . .
H12A H 0.6369 0.3379 0.1492 0.053 Uiso 1 1 calc R . .
H12B H 0.7831 0.3643 0.1486 0.053 Uiso 1 1 calc R . .
N13 N 0.6161(5) 1.1179(4) 0.0200(3) 0.0294(12) Uani 1 1 d . . .
N14 N 0.3543(6) 1.1189(5) -0.0137(3) 0.0324(13) Uani 1 1 d . . .
N15 N 0.3140(6) 0.9233(4) 0.0731(3) 0.0320(13) Uani 1 1 d . . .
H15A H 0.2855 0.9552 0.1091 0.038 Uiso 1 1 calc R . .
H15B H 0.2431 0.9050 0.0321 0.038 Uiso 1 1 calc R . .
N16 N -0.0351(5) 0.7092(5) 0.1994(3) 0.0366(13) Uani 1 1 d . . .
H16 H -0.0758 0.7450 0.1668 0.044 Uiso 1 1 calc R . .
N17 N -0.2337(6) 0.6649(5) 0.2330(3) 0.0427(15) Uani 1 1 d . . .
H17A H -0.2719 0.7016 0.2002 0.051 Uiso 1 1 calc R . .
H17B H -0.2793 0.6321 0.2603 0.051 Uiso 1 1 calc R . .
N18 N -0.0460(6) 0.6004(5) 0.2918(3) 0.0416(14) Uani 1 1 d . . .
H18A H 0.0374 0.5954 0.2970 0.050 Uiso 1 1 calc R . .
H18B H -0.0919 0.5677 0.3191 0.050 Uiso 1 1 calc R . .
N19 N 0.6696(6) 0.0686(5) 0.7911(3) 0.0327(13) Uani 1 1 d . . .
N20 N 0.4065(6) 0.0686(5) 0.7550(3) 0.0323(13) Uani 1 1 d . . .
N21 N 0.7074(6) 0.2554(5) 0.6976(3) 0.0344(13) Uani 1 1 d . . .
H21A H 0.7547 0.3042 0.7379 0.041 Uiso 1 1 calc R . .
H21B H 0.7651 0.2183 0.6834 0.041 Uiso 1 1 calc R . .
N22 N 1.0632(7) 0.4669(6) 0.5746(3) 0.0514(17) Uani 1 1 d . . .
H22 H 1.1004 0.4212 0.6002 0.062 Uiso 1 1 calc R . .
N23 N 1.2600(6) 0.5128(5) 0.5402(3) 0.0471(16) Uani 1 1 d . . .
H23A H 1.2973 0.4721 0.5703 0.057 Uiso 1 1 calc R . .
H23B H 1.3057 0.5482 0.5139 0.057 Uiso 1 1 calc R . .
N24 N 1.0778(6) 0.5834(5) 0.4871(3) 0.0474(15) Uani 1 1 d . . .
H24A H 0.9947 0.5896 0.4819 0.057 Uiso 1 1 calc R . .
H24B H 1.1256 0.6180 0.4614 0.057 Uiso 1 1 calc R . .
O1 O 1.0290(5) 0.9201(4) 0.5732(3) 0.0406(12) Uani 1 1 d . . .
O2 O 1.0238(6) 0.7599(5) 0.6156(4) 0.0637(16) Uani 1 1 d . . .
O3 O -0.0016(5) 0.2686(4) 0.1972(3) 0.0406(12) Uani 1 1 d . . .
O4 O 0.0033(5) 0.4167(5) 0.1422(3) 0.0588(15) Uani 1 1 d . . .
O5 O 0.5770(5) 0.9291(4) 0.0951(3) 0.0369(11) Uani 1 1 d . . .
O6 O 0.5729(5) 0.7707(5) 0.1411(3) 0.0573(14) Uani 1 1 d . . .
O7 O 0.4475(5) 0.2574(4) 0.6806(3) 0.0378(12) Uani 1 1 d . . .
O8 O 0.4535(5) 0.4015(5) 0.6199(3) 0.0557(14) Uani 1 1 d . . .
C1 C 0.6885(7) 1.1343(6) 0.4661(4) 0.0392(17) Uani 1 1 d . . .
H1 H 0.6320 1.0887 0.4878 0.047 Uiso 1 1 calc R . .
C2 C 0.6357(7) 1.2079(6) 0.4251(4) 0.0416(17) Uani 1 1 d . . .
H2 H 0.5456 1.2131 0.4201 0.050 Uiso 1 1 calc R . .
C3 C 0.7148(8) 1.2747(6) 0.3908(4) 0.0447(19) Uani 1 1 d . . .
H3 H 0.6777 1.3237 0.3613 0.054 Uiso 1 1 calc R . .
C4 C 0.8517(7) 1.2689(6) 0.4004(4) 0.0385(16) Uani 1 1 d . . .
C5 C 0.9457(8) 1.3355(6) 0.3693(4) 0.0436(18) Uani 1 1 d . . .
H5 H 0.9151 1.3847 0.3379 0.052 Uiso 1 1 calc R . .
C6 C 1.0780(8) 1.3284(6) 0.3847(4) 0.0418(18) Uani 1 1 d . . .
H6 H 1.1375 1.3738 0.3646 0.050 Uiso 1 1 calc R . .
C7 C 1.1272(7) 1.2532(6) 0.4308(4) 0.0341(15) Uani 1 1 d . . .
C8 C 1.2662(8) 1.2453(6) 0.4525(4) 0.0439(18) Uani 1 1 d . . .
H8 H 1.3317 1.2929 0.4374 0.053 Uiso 1 1 calc R . .
C9 C 1.3035(7) 1.1671(6) 0.4959(4) 0.0406(17) Uani 1 1 d . . .
H9 H 1.3933 1.1582 0.5081 0.049 Uiso 1 1 calc R . .
C10 C 1.2050(7) 1.1007(6) 0.5218(4) 0.0360(16) Uani 1 1 d . . .
H10 H 1.2315 1.0482 0.5514 0.043 Uiso 1 1 calc R . .
C11 C 1.0394(7) 1.1846(5) 0.4614(3) 0.0295(14) Uani 1 1 d . . .
C12 C 0.8987(7) 1.1910(5) 0.4456(3) 0.0303(14) Uani 1 1 d . . .
C13 C 0.9666(7) 0.8305(6) 0.5890(4) 0.0375(15) Uani 1 1 d . . .
C15 C 0.7723(5) 0.7985(4) 0.6466(3) 0.0438(12) Uani 1 1 d . . .
H15C H 0.8310 0.7563 0.6755 0.053 Uiso 1 1 calc R . .
H15D H 0.7903 0.8712 0.6746 0.053 Uiso 1 1 calc R . .
C14 C 0.8109(5) 0.8115(4) 0.5745(3) 0.0355(12) Uani 1 1 d . . .
H14 H 0.7690 0.7427 0.5406 0.043 Uiso 1 1 calc R . .
C16 C 0.6240(6) 0.7419(5) 0.6374(4) 0.0461(16) Uani 1 1 d . . .
H16A H 0.5642 0.7669 0.5966 0.055 Uiso 1 1 calc R . .
H16B H 0.6119 0.6624 0.6269 0.055 Uiso 1 1 calc R . .
C17 C 0.5900(7) 0.7715(6) 0.7084(4) 0.0467(16) Uani 1 1 d . . .
H17C H 0.6640 0.7617 0.7489 0.056 Uiso 1 1 calc R . .
H17D H 0.5886 0.8495 0.7129 0.056 Uiso 1 1 calc R . .
C18 C 0.3396(7) 0.7325(6) 0.6908(4) 0.0408(17) Uani 1 1 d . . .
C19 C -0.1825(7) 0.0830(6) 0.2468(4) 0.0362(16) Uani 1 1 d . . .
H19 H -0.2089 0.1352 0.2168 0.043 Uiso 1 1 calc R . .
C20 C -0.2800(7) 0.0156(6) 0.2705(4) 0.0405(17) Uani 1 1 d . . .
H20 H -0.3710 0.0210 0.2553 0.049 Uiso 1 1 calc R . .
C21 C -0.2432(7) -0.0593(6) 0.3167(4) 0.0385(17) Uani 1 1 d . . .
H21 H -0.3079 -0.1028 0.3347 0.046 Uiso 1 1 calc R . .
C22 C -0.1073(7) -0.0696(6) 0.3363(4) 0.0357(16) Uani 1 1 d . . .
C23 C -0.0546(8) -0.1424(6) 0.3857(4) 0.0440(19) Uani 1 1 d . . .
H23 H -0.1137 -0.1882 0.4059 0.053 Uiso 1 1 calc R . .
C24 C 0.0796(9) -0.1459(6) 0.4035(4) 0.0466(18) Uani 1 1 d . . .
H24 H 0.1109 -0.1927 0.4367 0.056 Uiso 1 1 calc R . .
C25 C 0.1729(7) -0.0807(6) 0.3730(4) 0.0358(16) Uani 1 1 d . . .
C26 C 0.3108(8) -0.0863(7) 0.3863(4) 0.0445(18) Uani 1 1 d . . .
H26 H 0.3470 -0.1326 0.4185 0.053 Uiso 1 1 calc R . .
C27 C 0.3910(8) -0.0231(7) 0.3514(4) 0.0489(19) Uani 1 1 d . . .
H27 H 0.4810 -0.0291 0.3571 0.059 Uiso 1 1 calc R . .
C28 C 0.3352(8) 0.0525(7) 0.3061(4) 0.0415(18) Uani 1 1 d . . .
H28 H 0.3911 0.0969 0.2835 0.050 Uiso 1 1 calc R . .
C29 C 0.1277(7) -0.0067(6) 0.3274(4) 0.0320(15) Uani 1 1 d . . .
C30 C -0.0139(7) 0.0003(5) 0.3097(3) 0.0312(15) Uani 1 1 d . . .
C31 C 0.0577(7) 0.3454(6) 0.1680(4) 0.0340(14) Uani 1 1 d . . .
C32 C 0.2043(5) 0.3430(4) 0.1659(3) 0.0309(11) Uani 1 1 d . . .
H32 H 0.1977 0.3049 0.1172 0.037 Uiso 1 1 calc R . .
C33 C 0.2892(4) 0.4580(4) 0.1719(3) 0.0352(10) Uani 1 1 d . . .
H33A H 0.2989 0.4967 0.2203 0.042 Uiso 1 1 calc R . .
H33B H 0.2393 0.4967 0.1355 0.042 Uiso 1 1 calc R . .
C34 C 0.4325(6) 0.4655(5) 0.1613(3) 0.0410(14) Uani 1 1 d . . .
H34A H 0.4793 0.5427 0.1692 0.049 Uiso 1 1 calc R . .
H34B H 0.4842 0.4287 0.1983 0.049 Uiso 1 1 calc R . .
C35 C 0.4306(6) 0.4147(6) 0.0861(3) 0.0397(14) Uani 1 1 d . . .
H35A H 0.4258 0.3361 0.0866 0.048 Uiso 1 1 calc R . .
H35B H 0.3485 0.4233 0.0506 0.048 Uiso 1 1 calc R . .
C36 C 0.6735(7) 0.4454(6) 0.0857(3) 0.0338(15) Uani 1 1 d . . .
C37 C 0.7490(7) 1.1156(6) 0.0403(4) 0.0354(16) Uani 1 1 d . . .
H37 H 0.7790 1.0689 0.0739 0.043 Uiso 1 1 calc R . .
C38 C 0.8435(7) 1.1819(6) 0.0121(4) 0.0392(17) Uani 1 1 d . . .
H38 H 0.9353 1.1789 0.0269 0.047 Uiso 1 1 calc R . .
C39 C 0.8020(7) 1.2502(6) -0.0365(4) 0.0390(17) Uani 1 1 d . . .
H39 H 0.8653 1.2957 -0.0544 0.047 Uiso 1 1 calc R . .
C40 C 0.6622(7) 1.2524(6) -0.0601(4) 0.0322(15) Uani 1 1 d . . .
C41 C 0.6058(8) 1.3242(6) -0.1109(4) 0.0435(18) Uani 1 1 d . . .
H41 H 0.6634 1.3701 -0.1319 0.052 Uiso 1 1 calc R . .
C42 C 0.4704(7) 1.3255(6) -0.1284(4) 0.0420(17) Uani 1 1 d . . .
H42 H 0.4363 1.3707 -0.1621 0.050 Uiso 1 1 calc R . .
C43 C 0.3799(7) 1.2581(6) -0.0954(4) 0.0347(15) Uani 1 1 d . . .
C44 C 0.2420(7) 1.2606(6) -0.1070(4) 0.0419(17) Uani 1 1 d . . .
H44 H 0.2026 1.3064 -0.1385 0.050 Uiso 1 1 calc R . .
C45 C 0.1640(7) 1.1929(6) -0.0704(4) 0.0438(17) Uani 1 1 d . . .
H45 H 0.0728 1.1953 -0.0758 0.053 Uiso 1 1 calc R . .
C46 C 0.2234(7) 1.1228(6) -0.0263(4) 0.0383(17) Uani 1 1 d . . .
H46 H 0.1691 1.0758 -0.0042 0.046 Uiso 1 1 calc R . .
C47 C 0.4328(7) 1.1847(5) -0.0466(3) 0.0285(14) Uani 1 1 d . . .
C48 C 0.5741(6) 1.1847(5) -0.0293(3) 0.0283(14) Uani 1 1 d . . .
C49 C 0.5152(6) 0.8410(6) 0.1124(3) 0.0340(14) Uani 1 1 d . . .
C50 C 0.3591(4) 0.8221(4) 0.0958(3) 0.0298(9) Uani 1 1 d . . .
H50 H 0.3199 0.7639 0.0534 0.036 Uiso 1 1 calc R . .
C51 C 0.3062(7) 0.7807(5) 0.1600(3) 0.0330(12) Uani 1 1 d . . .
H51A H 0.3370 0.7135 0.1713 0.040 Uiso 1 1 calc R . .
H51B H 0.3463 0.8357 0.2034 0.040 Uiso 1 1 calc R . .
C52 C 0.1554(8) 0.7580(7) 0.1449(4) 0.055(2) Uani 1 1 d . . .
H52A H 0.1144 0.7085 0.0989 0.066 Uiso 1 1 calc R . .
H52B H 0.1250 0.8266 0.1388 0.066 Uiso 1 1 calc R . .
C53 C 0.1069(7) 0.7069(6) 0.2056(4) 0.0383(14) Uani 1 1 d . . .
H53A H 0.1172 0.6309 0.2038 0.046 Uiso 1 1 calc R . .
H53B H 0.1635 0.7466 0.2530 0.046 Uiso 1 1 calc R . .
C54 C -0.1046(6) 0.6588(6) 0.2415(4) 0.0351(15) Uani 1 1 d . . .
C55 C 0.8025(7) 0.0648(7) 0.8051(4) 0.0408(17) Uani 1 1 d . . .
H55 H 0.8581 0.1092 0.7823 0.049 Uiso 1 1 calc R . .
C56 C 0.8592(8) -0.0046(7) 0.8532(4) 0.0440(17) Uani 1 1 d . . .
H56 H 0.9510 -0.0064 0.8608 0.053 Uiso 1 1 calc R . .
C57 C 0.7835(8) -0.0687(7) 0.8888(4) 0.0469(18) Uani 1 1 d . . .
H57 H 0.8224 -0.1135 0.9213 0.056 Uiso 1 1 calc R . .
C58 C 0.6431(7) -0.0661(6) 0.8757(4) 0.0364(15) Uani 1 1 d . . .
C59 C 0.5504(9) -0.1359(7) 0.9061(4) 0.0480(19) Uani 1 1 d . . .
H59 H 0.5834 -0.1827 0.9389 0.058 Uiso 1 1 calc R . .
C60 C 0.4180(8) -0.1350(6) 0.8885(4) 0.0441(18) Uani 1 1 d . . .
H60 H 0.3613 -0.1783 0.9112 0.053 Uiso 1 1 calc R . .
C61 C 0.3607(7) -0.0698(6) 0.8359(4) 0.0376(16) Uani 1 1 d . . .
C62 C 0.2220(7) -0.0678(7) 0.8125(4) 0.0434(18) Uani 1 1 d . . .
H62 H 0.1592 -0.1108 0.8320 0.052 Uiso 1 1 calc R . .
C63 C 0.1798(8) -0.0021(7) 0.7607(4) 0.0436(18) Uani 1 1 d . . .
H63 H 0.0873 -0.0025 0.7432 0.052 Uiso 1 1 calc R . .
C64 C 0.2749(7) 0.0654(6) 0.7339(4) 0.0397(17) Uani 1 1 d . . .
H64 H 0.2436 0.1104 0.6993 0.048 Uiso 1 1 calc R . .
C65 C 0.4506(7) 0.0019(5) 0.8056(3) 0.0304(15) Uani 1 1 d . . .
C66 C 0.5936(7) 0.0002(6) 0.8268(4) 0.0329(15) Uani 1 1 d . . .
C67 C 0.5065(7) 0.3291(6) 0.6463(4) 0.0361(15) Uani 1 1 d . . .
C68 C 0.6435(5) 0.3136(4) 0.6372(3) 0.0357(10) Uani 1 1 d . . .
H68 H 0.6251 0.2648 0.5908 0.043 Uiso 1 1 calc R . .
C69 C 0.7319(8) 0.4211(7) 0.6306(4) 0.064(2) Uani 1 1 d . . .
H69A H 0.7508 0.4721 0.6755 0.076 Uiso 1 1 calc R . .
H69B H 0.6837 0.4536 0.5897 0.076 Uiso 1 1 calc R . .
C70 C 0.8700(8) 0.4022(8) 0.6176(6) 0.074(3) Uani 1 1 d . . .
H70A H 0.9351 0.4048 0.6651 0.089 Uiso 1 1 calc R . .
H70B H 0.8541 0.3290 0.5907 0.089 Uiso 1 1 calc R . .
C71 C 0.9268(9) 0.4789(8) 0.5789(5) 0.070(3) Uani 1 1 d . . .
H71A H 0.9337 0.5527 0.6027 0.084 Uiso 1 1 calc R . .
H71B H 0.8667 0.4708 0.5293 0.084 Uiso 1 1 calc R . .
C72 C 1.1317(8) 0.5210(6) 0.5343(4) 0.0381(16) Uani 1 1 d . . .
O1W O 0.2008(6) 0.3357(5) 0.6780(4) 0.0651(16) Uani 1 1 d . . .
O2W O 0.2270(7) 0.4969(5) 0.7941(3) 0.0697(17) Uani 1 1 d . . .
O3W O 0.1590(9) 0.5670(7) 0.9740(4) 0.113(3) Uani 1 1 d . . .
O4W O 0.4197(8) 0.5870(6) 0.9504(4) 0.093(2) Uani 1 1 d . . .
O5W O 0.4355(6) 0.4232(5) 0.3648(3) 0.0593(15) Uani 1 1 d . . .
O6W O 0.5943(9) 0.5883(6) 0.8285(4) 0.103(3) Uani 1 1 d . . .
O7W O 0.5769(6) 0.7611(5) 0.3997(3) 0.0619(15) Uani 1 1 d . . .
O8W O 0.7859(7) 0.6861(5) 0.9792(4) 0.0740(19) Uani 1 1 d . . .
O9W O 0.8532(9) 0.6156(7) 0.7980(5) 0.122(3) Uani 1 1 d . . .
O10W O 0.8287(6) 0.8414(5) 0.1001(4) 0.0643(16) Uani 1 1 d . . .

loop_
_atom_site_aniso_label
_atom_site_aniso_U_11
_atom_site_aniso_U_22
_atom_site_aniso_U_33
_atom_site_aniso_U_23
_atom_site_aniso_U_13
_atom_site_aniso_U_12
Cu1 0.0230(4) 0.0393(5) 0.0405(5) 0.0131(4) 0.0120(3) 0.0084(4)
Cu2 0.0237(4) 0.0354(5) 0.0420(5) 0.0145(4) 0.0135(4) 0.0077(4)
Cu3 0.0209(4) 0.0356(5) 0.0395(4) 0.0159(4) 0.0116(3) 0.0086(4)
Cu4 0.0225(4) 0.0376(5) 0.0401(4) 0.0156(4) 0.0116(4) 0.0091(4)
Cl1 0.0345(9) 0.0541(12) 0.0412(9) 0.0069(8) 0.0132(7) 0.0165(8)
Cl2 0.0326(9) 0.0497(11) 0.0464(10) 0.0055(8) 0.0156(8) 0.0125(8)
Cl3 0.0336(9) 0.0427(10) 0.0463(9) 0.0134(8) 0.0173(7) 0.0129(8)
Cl4 0.0356(9) 0.0381(10) 0.0473(9) 0.0094(8) 0.0176(8) 0.0098(8)
Cl5 0.0333(10) 0.0628(13) 0.0730(12) 0.0290(10) 0.0253(9) 0.0155(9)
Cl6 0.0330(10) 0.0621(13) 0.0736(12) 0.0308(10) 0.0223(9) 0.0143(9)
Cl7 0.0440(11) 0.0666(14) 0.0577(11) 0.0139(10) 0.0128(9) -0.0014(10)
Cl8 0.0388(11) 0.0707(14) 0.0605(12) 0.0195(10) 0.0128(9) 0.0085(10)
N1 0.028(3) 0.036(4) 0.042(3) 0.005(3) 0.010(3) 0.001(3)
N2 0.021(3) 0.032(3) 0.037(3) 0.002(2) 0.009(2) 0.002(2)
N3 0.025(3) 0.042(3) 0.048(3) 0.015(2) 0.010(2) 0.011(2)
N4 0.032(3) 0.062(4) 0.059(3) 0.024(3) 0.018(3) 0.007(3)
N5 0.033(3) 0.051(4) 0.073(4) 0.025(3) 0.019(3) 0.008(3)
N6 0.028(3) 0.059(4) 0.067(4) 0.025(3) 0.015(3) 0.004(3)
N7 0.033(3) 0.038(3) 0.034(3) 0.012(3) 0.013(2) 0.012(3)
N8 0.026(3) 0.037(4) 0.037(3) 0.010(3) 0.012(2) 0.012(3)
N9 0.023(3) 0.032(3) 0.045(3) 0.009(2) 0.014(2) 0.010(2)
N10 0.031(3) 0.053(3) 0.043(3) 0.026(2) 0.015(2) 0.017(2)
N11 0.031(3) 0.047(4) 0.065(4) 0.023(3) 0.023(3) 0.013(3)
N12 0.028(3) 0.051(4) 0.061(3) 0.025(3) 0.014(3) 0.016(3)
N13 0.024(3) 0.028(3) 0.037(3) 0.009(2) 0.007(2) 0.007(2)
N14 0.025(3) 0.033(3) 0.044(3) 0.012(2) 0.015(2) 0.009(2)
N15 0.023(3) 0.033(3) 0.045(3) 0.017(3) 0.010(2) 0.012(2)
N16 0.025(3) 0.043(3) 0.050(3) 0.023(3) 0.016(2) 0.012(2)
N17 0.031(3) 0.056(4) 0.049(3) 0.023(3) 0.016(3) 0.016(3)
N18 0.030(3) 0.053(4) 0.050(3) 0.026(3) 0.014(2) 0.015(3)
N19 0.027(3) 0.042(3) 0.031(3) 0.009(2) 0.011(2) 0.008(3)
N20 0.030(3) 0.041(4) 0.033(3) 0.009(2) 0.016(2) 0.013(3)
N21 0.022(3) 0.042(3) 0.044(3) 0.016(3) 0.013(2) 0.010(3)
N22 0.041(4) 0.073(5) 0.051(4) 0.023(3) 0.019(3) 0.023(3)
N23 0.032(3) 0.055(4) 0.059(4) 0.015(3) 0.013(3) 0.016(3)
N24 0.032(3) 0.061(4) 0.064(4) 0.024(3) 0.024(3) 0.024(3)
O1 0.022(2) 0.048(3) 0.059(3) 0.024(2) 0.015(2) 0.013(2)
O2 0.036(3) 0.053(3) 0.119(4) 0.041(3) 0.031(3) 0.026(2)
O3 0.027(2) 0.043(3) 0.059(3) 0.017(2) 0.020(2) 0.010(2)
O4 0.032(2) 0.060(3) 0.096(4) 0.041(3) 0.019(2) 0.023(2)
O5 0.020(2) 0.042(3) 0.054(3) 0.019(2) 0.014(2) 0.008(2)
O6 0.037(3) 0.059(3) 0.089(4) 0.040(3) 0.022(2) 0.024(2)
O7 0.028(3) 0.044(3) 0.049(3) 0.019(2) 0.017(2) 0.013(2)
O8 0.030(3) 0.058(3) 0.090(4) 0.038(3) 0.017(2) 0.025(2)
C1 0.027(4) 0.046(5) 0.045(4) 0.008(3) 0.010(3) 0.006(3)
C2 0.029(4) 0.045(4) 0.053(4) 0.012(3) 0.012(3) 0.010(3)
C3 0.045(5) 0.031(4) 0.060(4) 0.016(3) 0.007(4) 0.016(3)
C4 0.037(4) 0.030(4) 0.047(4) 0.010(3) 0.004(3) 0.012(3)
C5 0.048(5) 0.028(4) 0.054(4) 0.017(3) 0.015(4) 0.002(3)
C6 0.045(5) 0.031(4) 0.054(4) 0.019(3) 0.021(4) 0.004(4)
C7 0.034(4) 0.030(4) 0.040(3) 0.000(3) 0.021(3) -0.003(3)
C8 0.040(4) 0.038(4) 0.053(4) 0.008(3) 0.020(3) -0.004(3)
C9 0.027(4) 0.047(4) 0.045(4) 0.003(3) 0.015(3) -0.001(3)
C10 0.027(4) 0.044(4) 0.037(3) 0.011(3) 0.011(3) 0.005(3)
C11 0.027(3) 0.032(4) 0.029(3) 0.001(3) 0.008(3) 0.007(3)
C12 0.031(4) 0.024(3) 0.033(3) 0.007(3) 0.007(3) 0.001(3)
C13 0.026(3) 0.049(4) 0.045(3) 0.009(3) 0.014(2) 0.017(3)
C15 0.030(2) 0.050(3) 0.055(3) 0.017(3) 0.013(2) 0.010(2)
C14 0.030(2) 0.039(3) 0.042(3) 0.011(2) 0.015(2) 0.010(2)
C16 0.033(3) 0.044(4) 0.066(4) 0.022(3) 0.017(3) 0.009(3)
C17 0.032(3) 0.063(4) 0.046(4) 0.015(3) 0.010(3) 0.011(3)
C18 0.029(4) 0.042(4) 0.054(4) 0.007(3) 0.014(3) 0.010(3)
C19 0.026(4) 0.042(4) 0.043(4) 0.005(3) 0.011(3) 0.012(3)
C20 0.029(4) 0.050(5) 0.045(4) 0.008(3) 0.011(3) 0.013(3)
C21 0.025(3) 0.043(4) 0.049(4) 0.000(3) 0.018(3) 0.002(3)
C22 0.041(4) 0.029(4) 0.036(3) 0.008(3) 0.010(3) 0.005(3)
C23 0.047(5) 0.035(4) 0.051(4) 0.009(3) 0.021(4) 0.000(4)
C24 0.057(5) 0.038(4) 0.048(4) 0.017(3) 0.013(4) 0.013(4)
C25 0.039(4) 0.032(4) 0.037(3) 0.004(3) 0.017(3) 0.003(3)
C26 0.041(4) 0.047(5) 0.046(4) 0.012(3) 0.008(3) 0.015(4)
C27 0.034(4) 0.057(5) 0.057(4) 0.010(4) 0.007(4) 0.017(4)
C28 0.032(4) 0.051(5) 0.047(4) 0.014(4) 0.016(3) 0.012(3)
C29 0.027(3) 0.034(4) 0.037(3) 0.001(3) 0.010(3) 0.010(3)
C30 0.029(3) 0.028(4) 0.036(3) 0.004(3) 0.015(3) -0.001(3)
C31 0.028(3) 0.036(3) 0.043(3) 0.010(2) 0.016(2) 0.008(2)
C32 0.023(2) 0.036(3) 0.038(3) 0.013(2) 0.012(2) 0.0091(19)
C33 0.027(2) 0.031(2) 0.052(3) 0.009(2) 0.019(2) 0.0066(19)
C34 0.022(3) 0.050(3) 0.056(4) 0.016(3) 0.017(3) 0.009(2)
C35 0.022(3) 0.049(3) 0.048(3) 0.018(3) 0.010(2) 0.002(2)
C36 0.025(3) 0.041(4) 0.036(3) 0.007(3) 0.012(3) 0.003(3)
C37 0.023(3) 0.044(4) 0.044(4) 0.019(3) 0.012(3) 0.009(3)
C38 0.025(4) 0.053(5) 0.043(4) 0.013(3) 0.013(3) 0.009(3)
C39 0.035(4) 0.042(4) 0.045(4) 0.015(3) 0.019(3) 0.005(3)
C40 0.033(4) 0.035(4) 0.037(3) 0.016(3) 0.017(3) 0.014(3)
C41 0.050(5) 0.044(4) 0.043(4) 0.021(3) 0.022(3) 0.008(4)
C42 0.040(4) 0.046(4) 0.044(4) 0.024(3) 0.012(3) 0.012(3)
C43 0.034(3) 0.037(4) 0.034(3) 0.011(3) 0.008(3) 0.009(3)
C44 0.037(4) 0.051(4) 0.046(4) 0.021(3) 0.010(3) 0.025(3)
C45 0.023(3) 0.054(4) 0.056(4) 0.017(3) 0.013(3) 0.007(3)
C46 0.023(3) 0.048(4) 0.045(4) 0.011(3) 0.013(3) 0.005(3)
C47 0.032(3) 0.030(3) 0.028(3) 0.012(2) 0.009(2) 0.012(3)
C48 0.024(3) 0.032(4) 0.028(3) 0.005(3) 0.009(2) 0.003(3)
C49 0.019(3) 0.050(4) 0.040(3) 0.012(3) 0.011(2) 0.017(3)
C50 0.020(2) 0.035(3) 0.039(3) 0.013(2) 0.0132(19) 0.0091(18)
C51 0.031(3) 0.035(3) 0.038(3) 0.013(2) 0.012(2) 0.013(2)
C52 0.033(3) 0.093(5) 0.063(4) 0.057(4) 0.029(3) 0.031(3)
C53 0.029(3) 0.047(4) 0.046(3) 0.020(3) 0.017(2) 0.011(3)
C54 0.015(3) 0.034(4) 0.054(4) 0.003(3) 0.011(3) 0.001(3)
C55 0.027(4) 0.054(5) 0.047(4) 0.014(3) 0.013(3) 0.015(3)
C56 0.034(4) 0.062(5) 0.042(3) 0.016(3) 0.008(3) 0.023(3)
C57 0.042(4) 0.057(5) 0.041(3) 0.015(3) 0.005(3) 0.015(3)
C58 0.038(4) 0.041(4) 0.032(3) 0.007(3) 0.009(3) 0.015(3)
C59 0.057(5) 0.054(5) 0.041(4) 0.022(3) 0.016(3) 0.021(4)
C60 0.041(4) 0.052(5) 0.046(4) 0.023(3) 0.020(3) 0.008(4)
C61 0.035(4) 0.041(4) 0.036(3) 0.003(3) 0.015(3) 0.001(3)
C62 0.028(4) 0.056(5) 0.051(4) 0.017(4) 0.020(3) 0.006(3)
C63 0.028(4) 0.051(5) 0.055(4) 0.012(4) 0.014(3) 0.011(3)
C64 0.030(4) 0.045(5) 0.049(4) 0.006(3) 0.014(3) 0.017(3)
C65 0.032(4) 0.030(4) 0.035(3) 0.008(3) 0.015(3) 0.011(3)
C66 0.024(3) 0.040(4) 0.033(3) 0.002(3) 0.008(2) 0.006(3)
C67 0.032(3) 0.037(3) 0.041(3) 0.011(2) 0.011(2) 0.009(3)
C68 0.027(2) 0.048(3) 0.038(3) 0.015(2) 0.013(2) 0.014(2)
C69 0.040(4) 0.081(6) 0.086(5) 0.060(5) 0.027(4) 0.018(4)
C70 0.033(4) 0.096(6) 0.107(7) 0.058(5) 0.029(4) 0.017(4)
C71 0.046(5) 0.106(7) 0.082(6) 0.039(5) 0.034(4) 0.037(5)
C72 0.047(4) 0.037(4) 0.036(3) 0.008(3) 0.015(3) 0.015(3)
O1W 0.044(3) 0.061(4) 0.103(4) 0.026(3) 0.032(3) 0.020(3)
O2W 0.068(4) 0.079(4) 0.070(4) 0.034(3) 0.024(3) 0.020(3)
O3W 0.104(6) 0.112(7) 0.093(5) -0.009(4) -0.018(4) 0.026(5)
O4W 0.102(6) 0.096(5) 0.084(4) 0.040(4) 0.012(4) 0.034(4)
O5W 0.039(3) 0.054(4) 0.076(4) 0.007(3) 0.015(3) -0.007(3)
O6W 0.101(6) 0.095(5) 0.127(6) 0.067(5) 0.032(5) 0.033(4)
O7W 0.043(3) 0.051(4) 0.095(4) 0.019(3) 0.022(3) 0.009(3)
O8W 0.055(4) 0.084(4) 0.096(4) 0.052(4) 0.027(3) 0.020(3)
O9W 0.098(6) 0.107(7) 0.138(7) 0.010(5) -0.017(5) 0.041(5)
O10W 0.033(3) 0.073(4) 0.101(4) 0.045(3) 0.029(3) 0.018(3)

loop_
_atom_type_symbol
_atom_type_description
_atom_type_scat_dispersion_real
_atom_type_scat_dispersion_imag
_atom_type_scat_source
C C 0.0033 0.0016 'International Tables Vol C Tables 4.2.6.8 and 6.1.1.4'
H H 0.0000 0.0000 'International Tables Vol C Tables 4.2.6.8 and 6.1.1.4'
Cl Cl 0.1484 0.1585 'International Tables Vol C Tables 4.2.6.8 and 6.1.1.4'
Cu Cu 0.3201 1.2651 'International Tables Vol C Tables 4.2.6.8 and 6.1.1.4'
N N 0.0061 0.0033 'International Tables Vol C Tables 4.2.6.8 and 6.1.1.4'
O O 0.0106 0.0060 'International Tables Vol C Tables 4.2.6.8 and 6.1.1.4'

loop_
_geom_angle_atom_site_label_1
_geom_angle_atom_site_label_2
_geom_angle_atom_site_label_3
_geom_angle
_geom_angle_site_symmetry_1
_geom_angle_site_symmetry_3
_geom_angle_publ_flag
O1 Cu1 N2 90.6(2) . . ?
O1 Cu1 N3 84.8(2) . . ?
N2 Cu1 N3 161.4(2) . . ?
O1 Cu1 N1 166.7(2) . . ?
N2 Cu1 N1 81.5(2) . . ?
N3 Cu1 N1 99.3(2) . . ?
O1 Cu1 Cl1 98.51(16) . . ?
N2 Cu1 Cl1 99.52(16) . . ?
N3 Cu1 Cl1 98.98(17) . . ?
N1 Cu1 Cl1 93.42(17) . . ?
O3 Cu2 N9 83.6(2) . . ?
O3 Cu2 N7 91.1(2) . . ?
N9 Cu2 N7 165.5(2) . . ?
O3 Cu2 N8 164.9(2) . . ?
N9 Cu2 N8 100.4(2) . . ?
N7 Cu2 N8 81.4(2) . . ?
O3 Cu2 Cl2 100.83(16) . . ?
N9 Cu2 Cl2 95.95(17) . . ?
N7 Cu2 Cl2 98.36(17) . . ?
N8 Cu2 Cl2 93.28(17) . . ?
O5 Cu3 N15 84.4(2) . . ?
O5 Cu3 N13 92.9(2) . . ?
N15 Cu3 N13 170.7(2) . . ?
O5 Cu3 N14 166.2(2) . . ?
N15 Cu3 N14 99.3(2) . . ?
N13 Cu3 N14 81.3(2) . . ?
O5 Cu3 Cl3 99.48(16) . . ?
N15 Cu3 Cl3 93.48(17) . . ?
N13 Cu3 Cl3 95.70(16) . . ?
N14 Cu3 Cl3 93.54(17) . . ?
O7 Cu4 N21 83.6(2) . . ?
O7 Cu4 N20 92.1(2) . . ?
N21 Cu4 N20 170.1(2) . . ?
O7 Cu4 N19 161.7(2) . . ?
N21 Cu4 N19 99.2(2) . . ?
N20 Cu4 N19 82.0(2) . . ?
O7 Cu4 Cl4 102.00(15) . . ?
N21 Cu4 Cl4 92.35(18) . . ?
N20 Cu4 Cl4 97.33(17) . . ?
N19 Cu4 Cl4 95.95(17) . . ?
C1 N1 C12 118.5(6) . . ?
C1 N1 Cu1 130.6(5) . . ?
C12 N1 Cu1 110.9(5) . . ?
C10 N2 C11 116.9(6) . . ?
C10 N2 Cu1 128.6(5) . . ?
C11 N2 Cu1 114.5(4) . . ?
C14 N3 Cu1 109.4(4) . . ?
C14 N3 H3A 109.8 . . ?
Cu1 N3 H3A 109.8 . . ?
C14 N3 H3B 109.8 . . ?
Cu1 N3 H3B 109.8 . . ?
H3A N3 H3B 108.2 . . ?
C18 N4 C17 125.7(6) . . ?
C18 N4 H4 117.1 . . ?
C17 N4 H4 117.1 . . ?
C18 N5 H5A 120.0 . . ?
C18 N5 H5B 120.0 . . ?
H5A N5 H5B 120.0 . . ?
C18 N6 H6A 120.0 . . ?
C18 N6 H6B 120.0 . . ?
H6A N6 H6B 120.0 . . ?
C19 N7 C30 118.9(6) . . ?
C19 N7 Cu2 128.9(5) . . ?
C30 N7 Cu2 112.1(4) . . ?
C28 N8 C29 116.7(6) . . ?
C28 N8 Cu2 129.4(5) . . ?
C29 N8 Cu2 113.9(4) . . ?
C32 N9 Cu2 107.9(3) . . ?
C32 N9 H9A 110.1 . . ?
Cu2 N9 H9A 110.1 . . ?
C32 N9 H9B 110.1 . . ?
Cu2 N9 H9B 110.1 . . ?
H9A N9 H9B 108.4 . . ?
C36 N10 C35 125.8(5) . . ?
C36 N10 H10A 117.1 . . ?
C35 N10 H10A 117.1 . . ?
C36 N11 H11A 120.0 . . ?
C36 N11 H11B 120.0 . . ?
H11A N11 H11B 120.0 . . ?
C36 N12 H12A 120.0 . . ?
C36 N12 H12B 120.0 . . ?
H12A N12 H12B 120.0 . . ?
C37 N13 C48 118.6(5) . . ?
C37 N13 Cu3 127.5(4) . . ?
C48 N13 Cu3 113.9(4) . . ?
C46 N14 C47 118.7(6) . . ?
C46 N14 Cu3 130.0(5) . . ?
C47 N14 Cu3 111.2(4) . . ?
C50 N15 Cu3 110.7(3) . . ?
C50 N15 H15A 109.5 . . ?
Cu3 N15 H15A 109.5 . . ?
C50 N15 H15B 109.5 . . ?
Cu3 N15 H15B 109.5 . . ?
H15A N15 H15B 108.1 . . ?
C54 N16 C53 123.0(6) . . ?
C54 N16 H16 118.5 . . ?
C53 N16 H16 118.5 . . ?
C54 N17 H17A 120.0 . . ?
C54 N17 H17B 120.0 . . ?
H17A N17 H17B 120.0 . . ?
C54 N18 H18A 120.0 . . ?
C54 N18 H18B 120.0 . . ?
H18A N18 H18B 120.0 . . ?
C55 N19 C66 115.9(6) . . ?
C55 N19 Cu4 130.4(5) . . ?
C66 N19 Cu4 113.5(4) . . ?
C64 N20 C65 117.6(6) . . ?
C64 N20 Cu4 129.6(5) . . ?
C65 N20 Cu4 112.6(4) . . ?
C68 N21 Cu4 106.9(4) . . ?
C68 N21 H21A 110.3 . . ?
Cu4 N21 H21A 110.3 . . ?
C68 N21 H21B 110.3 . . ?
Cu4 N21 H21B 110.3 . . ?
H21A N21 H21B 108.6 . . ?
C72 N22 C71 124.4(7) . . ?
C72 N22 H22 117.8 . . ?
C71 N22 H22 117.8 . . ?
C72 N23 H23A 120.0 . . ?
C72 N23 H23B 120.0 . . ?
H23A N23 H23B 120.0 . . ?
C72 N24 H24A 120.0 . . ?
C72 N24 H24B 120.0 . . ?
H24A N24 H24B 120.0 . . ?
C13 O1 Cu1 116.8(4) . . ?
C31 O3 Cu2 115.9(4) . . ?
C49 O5 Cu3 116.8(4) . . ?
C67 O7 Cu4 114.4(4) . . ?
N1 C1 C2 123.1(7) . . ?
N1 C1 H1 118.4 . . ?
C2 C1 H1 118.4 . . ?
C1 C2 C3 120.1(7) . . ?
C1 C2 H2 120.0 . . ?
C3 C2 H2 119.9 . . ?
C2 C3 C4 119.7(7) . . ?
C2 C3 H3 120.1 . . ?
C4 C3 H3 120.1 . . ?
C3 C4 C12 116.1(6) . . ?
C3 C4 C5 125.3(6) . . ?
C12 C4 C5 118.6(6) . . ?
C6 C5 C4 121.2(7) . . ?
C6 C5 H5 119.4 . . ?
C4 C5 H5 119.4 . . ?
C5 C6 C7 120.9(6) . . ?
C5 C6 H6 119.5 . . ?
C7 C6 H6 119.5 . . ?
C11 C7 C6 120.3(6) . . ?
C11 C7 C8 115.6(6) . . ?
C6 C7 C8 124.0(6) . . ?
C9 C8 C7 119.7(7) . . ?
C9 C8 H8 120.2 . . ?
C7 C8 H8 120.2 . . ?
C8 C9 C10 119.3(7) . . ?
C8 C9 H9 120.4 . . ?
C10 C9 H9 120.4 . . ?
N2 C10 C9 122.8(6) . . ?
N2 C10 H10 118.6 . . ?
C9 C10 H10 118.6 . . ?
N2 C11 C7 125.6(6) . . ?
N2 C11 C12 114.9(6) . . ?
C7 C11 C12 119.5(6) . . ?
N1 C12 C4 122.4(6) . . ?
N1 C12 C11 118.2(6) . . ?
C4 C12 C11 119.4(6) . . ?
O2 C13 O1 123.9(6) . . ?
O2 C13 C14 118.4(6) . . ?
O1 C13 C14 117.7(6) . . ?
C16 C15 C14 114.9(5) . . ?
C16 C15 H15C 108.6 . . ?
C14 C15 H15C 108.6 . . ?
C16 C15 H15D 108.6 . . ?
C14 C15 H15D 108.6 . . ?
H15C C15 H15D 107.5 . . ?
N3 C14 C15 111.2(4) . . ?
N3 C14 C13 110.8(5) . . ?
C15 C14 C13 109.9(4) . . ?
N3 C14 H14 108.3 . . ?
C15 C14 H14 108.3 . . ?
C13 C14 H14 108.3 . . ?
C17 C16 C15 107.7(5) . . ?
C17 C16 H16A 110.2 . . ?
C15 C16 H16A 110.2 . . ?
C17 C16 H16B 110.2 . . ?
C15 C16 H16B 110.2 . . ?
H16A C16 H16B 108.5 . . ?
N4 C17 C16 117.8(6) . . ?
N4 C17 H17C 107.9 . . ?
C16 C17 H17C 107.9 . . ?
N4 C17 H17D 107.9 . . ?
C16 C17 H17D 107.9 . . ?
H17C C17 H17D 107.2 . . ?
N5 C18 N6 119.1(7) . . ?
N5 C18 N4 121.8(6) . . ?
N6 C18 N4 119.1(7) . . ?
N7 C19 C20 122.4(7) . . ?
N7 C19 H19 118.8 . . ?
C20 C19 H19 118.8 . . ?
C21 C20 C19 120.0(7) . . ?
C21 C20 H20 120.0 . . ?
C19 C20 H20 120.0 . . ?
C20 C21 C22 119.1(6) . . ?
C20 C21 H21 120.4 . . ?
C22 C21 H21 120.4 . . ?
C30 C22 C21 117.9(6) . . ?
C30 C22 C23 117.2(6) . . ?
C21 C22 C23 124.8(7) . . ?
C24 C23 C22 121.3(7) . . ?
C24 C23 H23 119.3 . . ?
C22 C23 H23 119.3 . . ?
C23 C24 C25 121.8(7) . . ?
C23 C24 H24 119.1 . . ?
C25 C24 H24 119.1 . . ?
C29 C25 C26 117.3(6) . . ?
C29 C25 C24 118.8(7) . . ?
C26 C25 C24 123.9(7) . . ?
C27 C26 C25 119.2(7) . . ?
C27 C26 H26 120.4 . . ?
C25 C26 H26 120.4 . . ?
C26 C27 C28 119.2(7) . . ?
C26 C27 H27 120.4 . . ?
C28 C27 H27 120.4 . . ?
N8 C28 C27 122.3(7) . . ?
N8 C28 H28 118.8 . . ?
C27 C28 H28 118.8 . . ?
N8 C29 C25 125.1(6) . . ?
N8 C29 C30 114.9(6) . . ?
C25 C29 C30 120.0(6) . . ?
N7 C30 C22 121.5(6) . . ?
N7 C30 C29 117.8(6) . . ?
C22 C30 C29 120.7(6) . . ?
O4 C31 O3 123.1(6) . . ?
O4 C31 C32 120.4(6) . . ?
O3 C31 C32 116.5(5) . . ?
N9 C32 C33 116.2(4) . . ?
N9 C32 C31 108.3(4) . . ?
C33 C32 C31 111.4(4) . . ?
N9 C32 H32 106.8 . . ?
C33 C32 H32 106.8 . . ?
C31 C32 H32 106.8 . . ?
C32 C33 C34 116.1(4) . . ?
C32 C33 H33A 108.3 . . ?
C34 C33 H33A 108.3 . . ?
C32 C33 H33B 108.3 . . ?
C34 C33 H33B 108.3 . . ?
H33A C33 H33B 107.4 . . ?
C35 C34 C33 113.3(5) . . ?
C35 C34 H34A 108.9 . . ?
C33 C34 H34A 108.9 . . ?
C35 C34 H34B 108.9 . . ?
C33 C34 H34B 108.9 . . ?
H34A C34 H34B 107.7 . . ?
N10 C35 C34 114.1(5) . . ?
N10 C35 H35A 108.7 . . ?
C34 C35 H35A 108.7 . . ?
N10 C35 H35B 108.7 . . ?
C34 C35 H35B 108.7 . . ?
H35A C35 H35B 107.6 . . ?
N10 C36 N11 119.5(6) . . ?
N10 C36 N12 121.7(6) . . ?
N11 C36 N12 118.8(6) . . ?
N13 C37 C38 121.4(6) . . ?
N13 C37 H37 119.3 . . ?
C38 C37 H37 119.3 . . ?
C39 C38 C37 120.2(6) . . ?
C39 C38 H38 119.9 . . ?
C37 C38 H38 119.9 . . ?
C38 C39 C40 119.6(6) . . ?
C38 C39 H39 120.2 . . ?
C40 C39 H39 120.2 . . ?
C48 C40 C39 117.0(6) . . ?
C48 C40 C41 118.3(6) . . ?
C39 C40 C41 124.6(6) . . ?
C42 C41 C40 121.3(6) . . ?
C42 C41 H41 119.4 . . ?
C40 C41 H41 119.4 . . ?
C41 C42 C43 120.7(6) . . ?
C41 C42 H42 119.6 . . ?
C43 C42 H42 119.7 . . ?
C44 C43 C42 123.8(6) . . ?
C44 C43 C47 117.3(6) . . ?
C42 C43 C47 118.9(6) . . ?
C43 C44 C45 118.8(6) . . ?
C43 C44 H44 120.6 . . ?
C45 C44 H44 120.6 . . ?
C46 C45 C44 119.4(6) . . ?
C46 C45 H45 120.3 . . ?
C44 C45 H45 120.3 . . ?
N14 C46 C45 123.3(6) . . ?
N14 C46 H46 118.3 . . ?
C45 C46 H46 118.3 . . ?
N14 C47 C48 118.3(5) . . ?
N14 C47 C43 122.4(6) . . ?
C48 C47 C43 119.3(6) . . ?
N13 C48 C40 123.2(6) . . ?
N13 C48 C47 115.3(5) . . ?
C40 C48 C47 121.5(6) . . ?
O6 C49 O5 124.1(6) . . ?
O6 C49 C50 118.8(6) . . ?
O5 C49 C50 117.1(5) . . ?
N15 C50 C49 109.8(4) . . ?
N15 C50 C51 112.8(4) . . ?
C49 C50 C51 112.7(4) . . ?
N15 C50 H50 107.1 . . ?
C49 C50 H50 107.1 . . ?
C51 C50 H50 107.1 . . ?
C52 C51 C50 114.1(5) . . ?
C52 C51 H51A 108.7 . . ?
C50 C51 H51A 108.7 . . ?
C52 C51 H51B 108.7 . . ?
C50 C51 H51B 108.7 . . ?
H51A C51 H51B 107.6 . . ?
C51 C52 C53 112.5(6) . . ?
C51 C52 H52A 109.1 . . ?
C53 C52 H52A 109.1 . . ?
C51 C52 H52B 109.1 . . ?
C53 C52 H52B 109.1 . . ?
H52A C52 H52B 107.8 . . ?
N16 C53 C52 112.0(6) . . ?
N16 C53 H53A 109.2 . . ?
C52 C53 H53A 109.2 . . ?
N16 C53 H53B 109.2 . . ?
C52 C53 H53B 109.2 . . ?
H53A C53 H53B 107.9 . . ?
N16 C54 N17 119.7(6) . . ?
N16 C54 N18 120.4(6) . . ?
N17 C54 N18 119.9(6) . . ?
N19 C55 C56 121.6(7) . . ?
N19 C55 H55 119.2 . . ?
C56 C55 H55 119.2 . . ?
C57 C56 C55 121.4(7) . . ?
C57 C56 H56 119.3 . . ?
C55 C56 H56 119.3 . . ?
C56 C57 C58 118.5(7) . . ?
C56 C57 H57 120.7 . . ?
C58 C57 H57 120.7 . . ?
C66 C58 C57 117.1(7) . . ?
C66 C58 C59 119.0(7) . . ?
C57 C58 C59 123.7(6) . . ?
C60 C59 C58 121.2(7) . . ?
C60 C59 H59 119.4 . . ?
C58 C59 H59 119.4 . . ?
C59 C60 C61 121.9(7) . . ?
C59 C60 H60 119.1 . . ?
C61 C60 H60 119.1 . . ?
C62 C61 C60 125.1(7) . . ?
C62 C61 C65 116.7(7) . . ?
C60 C61 C65 118.2(6) . . ?
C63 C62 C61 119.3(6) . . ?
C63 C62 H62 120.4 . . ?
C61 C62 H62 120.4 . . ?
C62 C63 C64 120.1(7) . . ?
C62 C63 H63 119.9 . . ?
C64 C63 H63 119.9 . . ?
N20 C64 C63 123.2(7) . . ?
N20 C64 H64 118.4 . . ?
C63 C64 H64 118.4 . . ?
N20 C65 C61 123.0(6) . . ?
N20 C65 C66 118.5(6) . . ?
C61 C65 C66 118.5(6) . . ?
C58 C66 N19 125.4(6) . . ?
C58 C66 C65 121.2(6) . . ?
N19 C66 C65 113.4(6) . . ?
O8 C67 O7 122.6(6) . . ?
O8 C67 C68 121.6(6) . . ?
O7 C67 C68 115.7(5) . . ?
N21 C68 C69 114.4(5) . . ?
N21 C68 C67 108.9(4) . . ?
C69 C68 C67 111.5(5) . . ?
N21 C68 H68 107.2 . . ?
C69 C68 H68 107.2 . . ?
C67 C68 H68 107.2 . . ?
C68 C69 C70 110.6(7) . . ?
C68 C69 H69A 109.5 . . ?
C70 C69 H69A 109.5 . . ?
C68 C69 H69B 109.5 . . ?
C70 C69 H69B 109.5 . . ?
H69A C69 H69B 108.1 . . ?
C71 C70 C69 113.7(7) . . ?
C71 C70 H70A 108.8 . . ?
C69 C70 H70A 108.8 . . ?
C71 C70 H70B 108.8 . . ?
C69 C70 H70B 108.8 . . ?
H70A C70 H70B 107.7 . . ?
C70 C71 N22 112.6(7) . . ?
C70 C71 H71A 109.1 . . ?
N22 C71 H71A 109.1 . . ?
C70 C71 H71B 109.1 . . ?
N22 C71 H71B 109.1 . . ?
H71A C71 H71B 107.8 . . ?
N22 C72 N24 122.3(7) . . ?
N22 C72 N23 119.5(7) . . ?
N24 C72 N23 118.2(6) . . ?

loop_
_geom_bond_atom_site_label_1
_geom_bond_atom_site_label_2
_geom_bond_distance
_geom_bond_site_symmetry_2
_geom_bond_publ_flag
Cu1 O1 1.919(5) . ?
Cu1 N2 1.999(5) . ?
Cu1 N3 2.029(6) . ?
Cu1 N1 2.039(6) . ?
Cu1 Cl1 2.502(2) . ?
Cu2 O3 1.939(5) . ?
Cu2 N9 1.993(5) . ?
Cu2 N7 2.020(6) . ?
Cu2 N8 2.037(5) . ?
Cu2 Cl2 2.493(2) . ?
Cu3 O5 1.940(5) . ?
Cu3 N15 1.982(5) . ?
Cu3 N13 1.999(5) . ?
Cu3 N14 2.034(5) . ?
Cu3 Cl3 2.615(2) . ?
Cu4 O7 1.968(5) . ?
Cu4 N21 1.982(5) . ?
Cu4 N20 1.987(5) . ?
Cu4 N19 2.029(6) . ?
Cu4 Cl4 2.613(2) . ?
N1 C1 1.318(9) . ?
N1 C12 1.355(8) . ?
N2 C10 1.339(8) . ?
N2 C11 1.341(8) . ?
N3 C14 1.473(7) . ?
N3 H3A 0.9000 . ?
N3 H3B 0.9000 . ?
N4 C18 1.338(9) . ?
N4 C17 1.443(9) . ?
N4 H4 0.8600 . ?
N5 C18 1.320(9) . ?
N5 H5A 0.8600 . ?
N5 H5B 0.8600 . ?
N6 C18 1.322(9) . ?
N6 H6A 0.8600 . ?
N6 H6B 0.8600 . ?
N7 C19 1.315(8) . ?
N7 C30 1.369(8) . ?
N8 C28 1.330(9) . ?
N8 C29 1.350(8) . ?
N9 C32 1.490(7) . ?
N9 H9A 0.9000 . ?
N9 H9B 0.9000 . ?
N10 C36 1.313(8) . ?
N10 C35 1.464(8) . ?
N10 H10A 0.8600 . ?
N11 C36 1.324(8) . ?
N11 H11A 0.8600 . ?
N11 H11B 0.8600 . ?
N12 C36 1.332(9) . ?
N12 H12A 0.8600 . ?
N12 H12B 0.8600 . ?
N13 C37 1.338(8) . ?
N13 C48 1.344(8) . ?
N14 C46 1.327(8) . ?
N14 C47 1.342(8) . ?
N15 C50 1.482(6) . ?
N15 H15A 0.9000 . ?
N15 H15B 0.9000 . ?
N16 C54 1.319(8) . ?
N16 C53 1.452(8) . ?
N16 H16 0.8600 . ?
N17 C54 1.324(8) . ?
N17 H17A 0.8600 . ?
N17 H17B 0.8600 . ?
N18 C54 1.336(9) . ?
N18 H18A 0.8600 . ?
N18 H18B 0.8600 . ?
N19 C55 1.346(9) . ?
N19 C66 1.379(8) . ?
N20 C64 1.312(9) . ?
N20 C65 1.364(8) . ?
N21 C68 1.482(7) . ?
N21 H21A 0.9000 . ?
N21 H21B 0.9000 . ?
N22 C72 1.307(9) . ?
N22 C71 1.471(9) . ?
N22 H22 0.8600 . ?
N23 C72 1.330(9) . ?
N23 H23A 0.8600 . ?
N23 H23B 0.8600 . ?
N24 C72 1.316(9) . ?
N24 H24A 0.8600 . ?
N24 H24B 0.8600 . ?
O1 C13 1.274(8) . ?
O2 C13 1.222(8) . ?
O3 C31 1.275(7) . ?
O4 C31 1.209(8) . ?
O5 C49 1.269(8) . ?
O6 C49 1.236(8) . ?
O7 C67 1.294(8) . ?
O8 C67 1.218(8) . ?
C1 C2 1.352(10) . ?
C1 H1 0.9300 . ?
C2 C3 1.370(10) . ?
C2 H2 0.9300 . ?
C3 C4 1.400(10) . ?
C3 H3 0.9300 . ?
C4 C12 1.416(9) . ?
C4 C5 1.427(10) . ?
C5 C6 1.348(10) . ?
C5 H5 0.9300 . ?
C6 C7 1.407(10) . ?
C6 H6 0.9300 . ?
C7 C11 1.392(9) . ?
C7 C8 1.419(11) . ?
C8 C9 1.370(10) . ?
C8 H8 0.9300 . ?
C9 C10 1.398(9) . ?
C9 H9 0.9300 . ?
C10 H10 0.9300 . ?
C11 C12 1.430(9) . ?
C13 C14 1.534(8) . ?
C15 C16 1.522(7) . ?
C15 C14 1.527(7) . ?
C15 H15C 0.9700 . ?
C15 H15D 0.9700 . ?
C14 H14 0.9800 . ?
C16 C17 1.506(9) . ?
C16 H16A 0.9700 . ?
C16 H16B 0.9700 . ?
C17 H17C 0.9700 . ?
C17 H17D 0.9700 . ?
C19 C20 1.376(10) . ?
C19 H19 0.9300 . ?
C20 C21 1.367(10) . ?
C20 H20 0.9300 . ?
C21 C22 1.395(10) . ?
C21 H21 0.9300 . ?
C22 C30 1.394(9) . ?
C22 C23 1.433(10) . ?
C23 C24 1.355(11) . ?
C23 H23 0.9300 . ?
C24 C25 1.407(10) . ?
C24 H24 0.9300 . ?
C25 C29 1.377(10) . ?
C25 C26 1.403(10) . ?
C26 C27 1.361(11) . ?
C26 H26 0.9300 . ?
C27 C28 1.426(10) . ?
C27 H27 0.9300 . ?
C28 H28 0.9300 . ?
C29 C30 1.440(9) . ?
C31 C32 1.536(8) . ?
C32 C33 1.508(6) . ?
C32 H32 0.9800 . ?
C33 C34 1.534(7) . ?
C33 H33A 0.9700 . ?
C33 H33B 0.9700 . ?
C34 C35 1.502(9) . ?
C34 H34A 0.9700 . ?
C34 H34B 0.9700 . ?
C35 H35A 0.9700 . ?
C35 H35B 0.9700 . ?
C37 C38 1.396(9) . ?
C37 H37 0.9300 . ?
C38 C39 1.346(10) . ?
C38 H38 0.9300 . ?
C39 C40 1.410(9) . ?
C39 H39 0.9300 . ?
C40 C48 1.391(9) . ?
C40 C41 1.452(9) . ?
C41 C42 1.361(10) . ?
C41 H41 0.9300 . ?
C42 C43 1.432(9) . ?
C42 H42 0.9300 . ?
C43 C44 1.396(10) . ?
C43 C47 1.433(9) . ?
C44 C45 1.399(10) . ?
C44 H44 0.9300 . ?
C45 C46 1.375(10) . ?
C45 H45 0.9300 . ?
C46 H46 0.9300 . ?
C47 C48 1.417(9) . ?
C49 C50 1.535(7) . ?
C50 C51 1.537(7) . ?
C50 H50 0.9800 . ?
C51 C52 1.481(10) . ?
C51 H51A 0.9700 . ?
C51 H51B 0.9700 . ?
C52 C53 1.503(8) . ?
C52 H52A 0.9700 . ?
C52 H52B 0.9700 . ?
C53 H53A 0.9700 . ?
C53 H53B 0.9700 . ?
C55 C56 1.400(10) . ?
C55 H55 0.9300 . ?
C56 C57 1.348(10) . ?
C56 H56 0.9300 . ?
C57 C58 1.419(10) . ?
C57 H57 0.9300 . ?
C58 C66 1.357(10) . ?
C58 C59 1.431(10) . ?
C59 C60 1.329(11) . ?
C59 H59 0.9300 . ?
C60 C61 1.417(10) . ?
C60 H60 0.9300 . ?
C61 C62 1.398(10) . ?
C61 C65 1.423(9) . ?
C62 C63 1.365(10) . ?
C62 H62 0.9300 . ?
C63 C64 1.392(10) . ?
C63 H63 0.9300 . ?
C64 H64 0.9300 . ?
C65 C66 1.438(9) . ?
C67 C68 1.517(8) . ?
C68 C69 1.502(9) . ?
C68 H68 0.9800 . ?
C69 C70 1.568(11) . ?
C69 H69A 0.9700 . ?
C69 H69B 0.9700 . ?
C70 C71 1.380(11) . ?
C70 H70A 0.9700 . ?
C70 H70B 0.9700 . ?
C71 H71A 0.9700 . ?
C71 H71B 0.9700 . ?
